data_7053391
loop_
_publ_author_name
'W\'ojtowicz-Rajchel, Hanna'
'Pasikowska, Magda'
'Olejniczak, Anna'
'Katrusiak, Andrzej'
'Koroniak, Henryk'

_publ_section_title
;
 Fluorinated enamines of nucleobases as precursors of nucleoside
 analogues. Synthesis, spectroscopic and structural studies
;
_journal_issue 5
_journal_name_full 'New Journal of Chemistry'
_journal_page_first 894
_journal_paper_doi 10.1039/b9nj00617f
_journal_volume 34
_journal_year 2010
_chemical_formula_moiety 'C14 H9 F4 N3 O2 '
_chemical_formula_sum 'C14 H9 F4 N3 O2'
_chemical_formula_weight 327.24
_chemical_name_common
;
N-(2-oxo-1-((1Z)-1,3,3,3-tetrafluoroprop-1-en-1-yl) -1,2-
dihydropyrimidin-4-yl)benzamide
;
_chemical_name_systematic
;
N-{2-oxo-1-[(1Z)-1,3,3,3-tetrafluoroprop-1-en-1-yl]
-1,2-dihydropyrimidin-4-yl}benzamide
;
_space_group_IT_number 7
_symmetry_cell_setting monoclinic
_symmetry_space_group_name_Hall 'P -2yac'
_symmetry_space_group_name_H-M 'P 1 n 1'
_atom_sites_solution_hydrogens geom
_atom_sites_solution_primary direct
_atom_sites_solution_secondary difmap
_audit_creation_method SHELXL-97
_cell_angle_alpha 90.00
_cell_angle_beta 105.596(12)
_cell_angle_gamma 90.00
_cell_formula_units_Z 8
_cell_length_a 15.050(2)
_cell_length_b 12.1206(19)
_cell_length_c 15.425(2)
_cell_measurement_reflns_used 17292
_cell_measurement_temperature 100(2)
_cell_measurement_theta_max 29.28
_cell_measurement_theta_min 2.74
_cell_volume 2710.2(7)
_computing_cell_refinement 'CrysAlis (Oxford Diffraction, 2002)'
_computing_data_collection 'CrysAlis (Oxford Diffraction, 2002)'
_computing_data_reduction 'CrysAlis (Oxford Diffraction, 2002)'
_computing_molecular_graphics
;X-Seed (Barbour, 2001)
and POV-Ray (Persistence of Vision, 2004)
;
_computing_publication_material 'SHELXL-97 (Sheldrick, 1997)'
_computing_structure_refinement 'SHELXL-97 (Sheldrick, 1997)'
_computing_structure_solution 'SHELXS-97 (Sheldrick, 1997)'
_diffrn_ambient_temperature 100(2)
_diffrn_measured_fraction_theta_full 0.912
_diffrn_measured_fraction_theta_max 0.912
_diffrn_measurement_device_type 'Kuma KM4CCD \k geometry'
_diffrn_measurement_method \w-scans
_diffrn_radiation_monochromator graphite
_diffrn_radiation_source 'fine-focus sealed tube'
_diffrn_radiation_type MoK\a
_diffrn_radiation_wavelength 0.71073
_diffrn_reflns_av_R_equivalents 0.0404
_diffrn_reflns_av_sigmaI/netI 0.0397
_diffrn_reflns_limit_h_max 15
_diffrn_reflns_limit_h_min -20
_diffrn_reflns_limit_k_max 16
_diffrn_reflns_limit_k_min -15
_diffrn_reflns_limit_l_max 18
_diffrn_reflns_limit_l_min -21
_diffrn_reflns_number 17292
_diffrn_reflns_theta_full 29.28
_diffrn_reflns_theta_max 29.28
_diffrn_reflns_theta_min 2.74
_exptl_absorpt_coefficient_mu 0.147
_exptl_absorpt_correction_type none
_exptl_crystal_colour colourless
_exptl_crystal_density_diffrn 1.604
_exptl_crystal_density_method 'not measured'
_exptl_crystal_description irregular
_exptl_crystal_F_000 1328
_exptl_crystal_size_max 0.50
_exptl_crystal_size_mid 0.30
_exptl_crystal_size_min 0.10
_refine_diff_density_max 1.750
_refine_diff_density_min -0.683
_refine_diff_density_rms 0.105
_refine_ls_abs_structure_details 'Flack H D (1983), Acta Cryst. A39, 876-881'
_refine_ls_abs_structure_Flack -0.3(10)
_refine_ls_extinction_coef 0.0027(14)
_refine_ls_extinction_expression Fc^*^=kFc[1+0.001xFc^2^\l^3^/sin(2\q)]^-1/4^
_refine_ls_extinction_method SHELXL
_refine_ls_goodness_of_fit_ref 1.140
_refine_ls_hydrogen_treatment constr
_refine_ls_matrix_type full
_refine_ls_number_parameters 874
_refine_ls_number_reflns 8467
_refine_ls_number_restraints 8
_refine_ls_restrained_S_all 1.147
_refine_ls_R_factor_all 0.0969
_refine_ls_R_factor_gt 0.0822
_refine_ls_shift/su_max 0.000
_refine_ls_shift/su_mean 0.000
_refine_ls_structure_factor_coef Fsqd
_refine_ls_weighting_details 'calc w=1/[\s^2^(Fo^2^)+(0.1784P)^2^+1.0769P] where P=(Fo^2^+2Fc^2^)/3'
_refine_ls_weighting_scheme calc
_refine_ls_wR_factor_gt 0.2454
_refine_ls_wR_factor_ref 0.2706
_reflns_number_gt 6499
_reflns_number_total 8467
_reflns_threshold_expression >2sigma(I)
_cod_data_source_file b9nj00617f.txt
_cod_data_source_block C14H9F4N3O2
_cod_depositor_comments
;
The following automatic conversions were performed:

'_symmetry_cell_setting' value 'Monoclinic' changed to 'monoclinic'
according to /home/saulius/struct/CIF-dictionaries/cif_core.dic
dictionary named 'cif_core.dic' version 2.4.2 from 2011-04-26.

Automatic conversion script
Id: cif_fix_values 1891 2012-01-12 08:04:46Z andrius 
;
_cod_original_cell_volume 2710.1(7)
_cod_original_sg_symbol_H-M 'P n'
_cod_database_code 7053391

loop_
_symmetry_equiv_pos_as_xyz
'x, y, z'
'x+1/2, -y, z+1/2'

loop_
_atom_site_label
_atom_site_type_symbol
_atom_site_fract_x
_atom_site_fract_y
_atom_site_fract_z
_atom_site_U_iso_or_equiv
_atom_site_adp_type
_atom_site_occupancy
_atom_site_symmetry_multiplicity
_atom_site_calc_flag
_atom_site_refinement_flags
_atom_site_disorder_assembly
_atom_site_disorder_group
O2B O 0.2654(3) -0.2927(3) 0.4253(3) 0.0230(8) Uani 1 1 d . . .
F4B F 0.3831(3) 0.0058(3) 0.4903(2) 0.0335(8) Uani 1 1 d . . .
N1B N 0.3507(3) -0.1677(3) 0.5257(3) 0.0203(8) Uani 1 1 d . . .
C4B C 0.3344(4) -0.3092(4) 0.6582(4) 0.0226(10) Uani 1 1 d . . .
C6B C 0.3884(4) -0.1384(5) 0.6149(4) 0.0239(11) Uani 1 1 d . . .
H6B H 0.4193 -0.0715 0.6285 0.029 Uiso 1 1 calc R . .
N3B N 0.2956(3) -0.3360(4) 0.5732(3) 0.0227(9) Uani 1 1 d . . .
C10B C 0.3627(4) -0.3814(5) 0.8137(4) 0.0268(12) Uani 1 1 d . . .
N4B N 0.3212(3) -0.3844(4) 0.7209(3) 0.0231(9) Uani 1 1 d . . .
H4B H 0.2840 -0.4381 0.7010 0.028 Uiso 1 1 calc R . .
C2B C 0.3015(4) -0.2682(4) 0.5045(3) 0.0183(9) Uani 1 1 d . . .
C7B C 0.3626(4) -0.0962(4) 0.4571(3) 0.0191(9) Uani 1 1 d . . .
C5B C 0.3809(4) -0.2065(5) 0.6830(4) 0.0238(11) Uani 1 1 d . . .
H5B H 0.4050 -0.1869 0.7431 0.029 Uiso 1 1 calc R . .
F3B F 0.3184(3) 0.0574(3) 0.3066(3) 0.0389(9) Uani 1 1 d . . .
F2B F 0.3584(5) -0.0686(4) 0.2265(3) 0.0627(16) Uani 1 1 d . . .
C11B C 0.3322(4) -0.4644(4) 0.8713(4) 0.0250(11) Uani 1 1 d . . .
C8B C 0.3595(4) -0.1181(4) 0.3727(4) 0.0265(11) Uani 1 1 d . . .
H8B H 0.3490 -0.1901 0.3516 0.032 Uiso 1 1 calc R . .
C9B C 0.3724(5) -0.0292(4) 0.3105(4) 0.0294(12) Uani 1 1 d . . .
F1B F 0.4592(3) 0.0138(4) 0.3328(4) 0.0555(13) Uani 1 1 d . . .
C16B C 0.3703(4) -0.4505(5) 0.9653(4) 0.0296(12) Uani 1 1 d . . .
H16B H 0.4105 -0.3925 0.9871 0.035 Uiso 1 1 calc R . .
C14B C 0.2856(6) -0.6101(7) 0.9932(5) 0.0494(19) Uani 1 1 d . . .
H14B H 0.2709 -0.6593 1.0335 0.059 Uiso 1 1 calc R . .
C12B C 0.2707(5) -0.5523(5) 0.8385(5) 0.0382(15) Uani 1 1 d . . .
H12B H 0.2476 -0.5631 0.7768 0.046 Uiso 1 1 calc R . .
O10B O 0.4225(4) -0.3139(4) 0.8468(3) 0.0489(14) Uani 1 1 d . . .
C13B C 0.2445(6) -0.6239(7) 0.8995(6) 0.052(2) Uani 1 1 d . . .
H13B H 0.2010 -0.6791 0.8788 0.063 Uiso 1 1 calc R . .
C15B C 0.3467(5) -0.5261(6) 1.0258(5) 0.0381(15) Uani 1 1 d . . .
H15B H 0.3726 -0.5187 1.0874 0.046 Uiso 1 1 calc R . .
O2A O 0.2305(3) 0.2039(3) 0.4102(3) 0.0225(8) Uani 1 1 d . . .
F4A F 0.3979(2) 0.2812(2) 0.3755(2) 0.0252(7) Uani 1 1 d . . .
C4A C 0.3177(4) 0.2050(5) 0.6432(3) 0.0229(11) Uani 1 1 d . . .
N4A N 0.3051(3) 0.1414(4) 0.7144(3) 0.0248(10) Uani 1 1 d . . .
H4A H 0.2637 0.0908 0.7007 0.030 Uiso 1 1 calc R . .
C10A C 0.3520(4) 0.1505(5) 0.8051(4) 0.0260(12) Uani 1 1 d . . .
N3A N 0.2684(3) 0.1731(4) 0.5635(3) 0.0195(8) Uani 1 1 d . . .
N1A N 0.3478(3) 0.3068(4) 0.5001(3) 0.0214(9) Uani 1 1 d . . .
O10A O 0.4120(3) 0.2178(4) 0.8332(3) 0.0340(10) Uani 1 1 d . . .
F1A F 0.3832(3) 0.6154(3) 0.3196(3) 0.0465(11) Uani 1 1 d . . .
C11A C 0.3275(4) 0.0675(5) 0.8660(4) 0.0276(12) Uani 1 1 d . . .
C16A C 0.3590(5) 0.0929(5) 0.9577(4) 0.0328(13) Uani 1 1 d . . .
H16A H 0.3895 0.1593 0.9754 0.039 Uiso 1 1 calc R . .
C7A C 0.3695(4) 0.3571(4) 0.4252(4) 0.0202(10) Uani 1 1 d . . .
C12A C 0.2829(5) -0.0312(5) 0.8386(4) 0.0346(14) Uani 1 1 d . . .
H12A H 0.2616 -0.0493 0.7780 0.042 Uiso 1 1 calc R . .
C5A C 0.3783(5) 0.2953(5) 0.6585(4) 0.0307(13) Uani 1 1 d . . .
H5A H 0.4069 0.3199 0.7164 0.037 Uiso 1 1 calc R . .
C9A C 0.4050(5) 0.5090(4) 0.3365(5) 0.0347(15) Uani 1 1 d . . .
C6A C 0.3935(5) 0.3453(5) 0.5845(3) 0.0289(13) Uani 1 1 d . . .
H6A H 0.4340 0.4045 0.5909 0.035 Uiso 1 1 calc R . .
F3A F 0.4976(4) 0.5007(5) 0.3520(4) 0.0717(18) Uani 1 1 d . . .
C14A C 0.3036(8) -0.0801(6) 0.9955(6) 0.062(3) Uani 1 1 d . . .
H14A H 0.2973 -0.1323 1.0376 0.074 Uiso 1 1 calc R . .
C2A C 0.2784(4) 0.2245(4) 0.4874(3) 0.0199(10) Uani 1 1 d . . .
C8A C 0.3675(4) 0.4633(4) 0.4069(4) 0.0270(12) Uani 1 1 d . . .
H8A H 0.3411 0.5111 0.4401 0.032 Uiso 1 1 calc R . .
F2A F 0.3698(6) 0.4558(4) 0.2563(3) 0.080(2) Uani 1 1 d . . .
C15A C 0.3453(8) 0.0197(6) 1.0233(5) 0.063(3) Uani 1 1 d . . .
H15A H 0.3639 0.0380 1.0841 0.076 Uiso 1 1 calc R . .
C13A C 0.2714(7) -0.1020(6) 0.9050(5) 0.053(2) Uani 1 1 d . . .
H13A H 0.2401 -0.1680 0.8875 0.064 Uiso 1 1 calc R . .
O2C O 0.6955(5) 0.5483(4) 0.1166(3) 0.0477(15) Uani 1 1 d . . .
O10C O 0.5203(4) 0.5252(4) -0.3054(4) 0.0481(13) Uani 1 1 d . . .
N3C N 0.6584(5) 0.5767(4) -0.0360(4) 0.0396(15) Uani 1 1 d . . .
N4C N 0.6236(4) 0.6091(5) -0.1865(4) 0.0334(12) Uani 1 1 d . . .
H4C H 0.6637 0.6612 -0.1721 0.040 Uiso 1 1 calc R . .
N1C N 0.5924(4) 0.4322(5) 0.0320(5) 0.0393(14) Uani 1 1 d . . .
C13C C 0.6567(6) 0.8667(7) -0.3760(5) 0.0458(17) Uani 1 1 d . . .
H13C H 0.6892 0.9314 -0.3569 0.055 Uiso 1 1 calc R . .
C10C C 0.5762(4) 0.6018(6) -0.2768(4) 0.0334(14) Uani 1 1 d . . .
F2C F 0.4664(4) 0.2595(5) 0.2061(4) 0.0727(17) Uani 1 1 d . . .
C2C C 0.6539(5) 0.5212(5) 0.0403(5) 0.0372(16) Uani 1 1 d . C .
F1C F 0.5880(5) 0.3112(4) 0.2987(4) 0.0648(15) Uani 1 1 d . . .
C15C C 0.5707(5) 0.7484(8) -0.4936(5) 0.052(2) Uani 1 1 d . . .
H15C H 0.5467 0.7351 -0.5549 0.063 Uiso 1 1 calc R . .
C14C C 0.6180(6) 0.8463(8) -0.4666(5) 0.052(2) Uani 1 1 d . . .
H14C H 0.6236 0.8981 -0.5093 0.063 Uiso 1 1 calc R . .
C4C C 0.6138(4) 0.5416(5) -0.1159(4) 0.0282(13) Uani 1 1 d . C .
F3C F 0.5817(6) 0.1495(4) 0.2395(5) 0.090(2) Uani 1 1 d . . .
C11C C 0.5946(4) 0.6888(6) -0.3408(4) 0.0325(13) Uani 1 1 d . . .
C5C C 0.5591(5) 0.4405(5) -0.1283(5) 0.0360(15) Uani 1 1 d . . .
H5C H 0.5323 0.4111 -0.1850 0.043 Uiso 1 1 calc R C .
C12C C 0.6452(5) 0.7854(6) -0.3125(5) 0.0382(15) Uani 1 1 d . . .
H12C H 0.6717 0.7970 -0.2514 0.046 Uiso 1 1 calc R . .
C6C C 0.5499(5) 0.3923(5) -0.0520(6) 0.0433(19) Uani 1 1 d . C .
H6C H 0.5133 0.3295 -0.0568 0.052 Uiso 1 1 calc R A 2
C9C C 0.5542(6) 0.2540(6) 0.2203(5) 0.0428(17) Uani 1 1 d . . .
C16C C 0.5579(5) 0.6694(8) -0.4325(5) 0.048(2) Uani 1 1 d . . .
H16C H 0.5254 0.6049 -0.4525 0.058 Uiso 1 1 calc R . .
C5D C 0.5451(4) -0.0346(5) -0.1367(4) 0.0297(12) Uani 1 1 d . . .
H5D H 0.5160 -0.0525 -0.1963 0.036 Uiso 1 1 calc R . .
N1D N 0.5757(3) -0.0657(4) 0.0167(4) 0.0348(13) Uani 1 1 d . . .
O2D O 0.6799(3) 0.0437(3) 0.1174(3) 0.0275(9) Uani 1 1 d . . .
C12D C 0.6664(5) 0.2965(6) -0.3009(5) 0.0374(15) Uani 1 1 d . . .
H12D H 0.6906 0.3087 -0.2395 0.045 Uiso 1 1 calc R . .
C11D C 0.6105(4) 0.2075(6) -0.3307(4) 0.0357(14) Uani 1 1 d . . .
C4D C 0.6033(4) 0.0617(5) -0.1145(4) 0.0234(11) Uani 1 1 d . B .
O10D O 0.5116(3) 0.0675(4) -0.3043(3) 0.0396(11) Uani 1 1 d . . .
N3D N 0.6466(4) 0.0900(4) -0.0311(3) 0.0263(10) Uani 1 1 d . . .
C14D C 0.6590(5) 0.3459(8) -0.4538(5) 0.054(2) Uani 1 1 d . . .
H14D H 0.6771 0.3916 -0.4945 0.065 Uiso 1 1 calc R . .
C16D C 0.5785(5) 0.1908(8) -0.4226(5) 0.054(2) Uani 1 1 d . . .
H16D H 0.5376 0.1329 -0.4427 0.065 Uiso 1 1 calc R . .
C6D C 0.5347(5) -0.0951(5) -0.0712(5) 0.0408(17) Uani 1 1 d . B .
H6D H 0.4993 -0.1590 -0.0834 0.049 Uiso 1 1 calc R . .
C10D C 0.5759(4) 0.1302(6) -0.2715(4) 0.0303(12) Uani 1 1 d . B .
C13D C 0.6869(5) 0.3688(7) -0.3636(5) 0.0462(18) Uani 1 1 d . . .
H13D H 0.7197 0.4332 -0.3438 0.055 Uiso 1 1 calc R . .
C15D C 0.6031(5) 0.2537(8) -0.4852(5) 0.054(2) Uani 1 1 d . . .
H15D H 0.5838 0.2364 -0.5462 0.064 Uiso 1 1 calc R . .
N4D N 0.6205(4) 0.1316(5) -0.1793(4) 0.0317(11) Uani 1 1 d . . .
H4D H 0.6628 0.1805 -0.1611 0.038 Uiso 1 1 calc R B .
C2D C 0.6382(4) 0.0251(5) 0.0388(4) 0.0243(11) Uani 1 1 d . B .
F3D F 0.5501(5) -0.1972(5) 0.2886(5) 0.085(2) Uani 1 1 d . . .
C9D C 0.5451(9) -0.2284(9) 0.2156(9) 0.071(3) Uiso 1 1 d . . .
F1D F 0.6064(6) -0.3072(7) 0.2257(6) 0.108(2) Uani 1 1 d U . .
F2D F 0.4508(7) -0.2674(4) 0.1744(5) 0.110(3) Uani 1 1 d . . .
C7D C 0.5503(8) -0.1085(13) 0.1027(10) 0.030(2) Uani 0.51 1 d P B 1
C8D C 0.5529(10) -0.2150(11) 0.1138(10) 0.028(3) Uani 0.41 1 d P B 1
H8D H 0.5579 -0.2698 0.0732 0.034 Uiso 0.41 1 calc PR B 1
F4D F 0.5212(5) -0.0367(6) 0.1542(4) 0.0274(14) Uani 0.47 1 d P B 1
C7C C 0.5772(5) 0.3925(7) 0.1138(6) 0.0252(14) Uani 0.75 1 d P C 1
C8C C 0.5857(5) 0.2893(5) 0.1403(5) 0.0298(14) Uani 0.82 1 d P C 1
H8C H 0.6114 0.2379 0.1094 0.036 Uiso 0.82 1 calc PR C 1
F4C F 0.5456(3) 0.4705(4) 0.1618(3) 0.0242(10) Uani 0.64 1 d P C 1
C7DD C 0.5668(8) -0.1523(10) 0.0736(9) 0.020(2) Uani 0.49 1 d P B 2
C8DD C 0.5651(7) -0.1299(9) 0.1606(8) 0.032(2) Uani 0.59 1 d P B 2
H8DD H 0.5754 -0.0593 0.1848 0.038 Uiso 0.59 1 calc PR B 2
F4DD F 0.5523(5) -0.2533(4) 0.0419(4) 0.0287(13) Uani 0.53 1 d P B 2
C7CC C 0.5722(17) 0.3439(18) 0.0750(16) 0.027(5) Uani 0.25 1 d P C 2
C8CC C 0.5851(16) 0.3639(19) 0.1678(17) 0.010(4) Uiso 0.18 1 d P C 2
H8CC H 0.6077 0.4296 0.1964 0.012 Uiso 0.18 1 calc PR C 2
F4CC F 0.5483(15) 0.2400(14) 0.0485(14) 0.097(6) Uani 0.36 1 d P C 2

loop_
_atom_site_aniso_label
_atom_site_aniso_U_11
_atom_site_aniso_U_22
_atom_site_aniso_U_33
_atom_site_aniso_U_23
_atom_site_aniso_U_13
_atom_site_aniso_U_12
O2B 0.0222(18) 0.0238(18) 0.0230(19) -0.0020(14) 0.0062(15) -0.0003(14)
F4B 0.057(2) 0.0177(14) 0.0250(17) -0.0018(13) 0.0095(16) -0.0056(14)
N1B 0.026(2) 0.0189(18) 0.018(2) -0.0012(16) 0.0087(17) -0.0006(17)
C4B 0.018(2) 0.031(3) 0.018(2) 0.006(2) 0.0027(19) 0.000(2)
C6B 0.026(3) 0.026(2) 0.021(2) -0.0033(19) 0.009(2) -0.0054(19)
N3B 0.020(2) 0.024(2) 0.025(2) 0.0021(17) 0.0074(18) -0.0048(17)
C10B 0.022(3) 0.029(3) 0.025(3) 0.009(2) 0.000(2) 0.002(2)
N4B 0.025(2) 0.025(2) 0.018(2) 0.0054(16) 0.0035(17) 0.0006(17)
C2B 0.019(2) 0.020(2) 0.017(2) 0.0020(17) 0.0074(18) 0.0022(18)
C7B 0.025(2) 0.015(2) 0.017(2) 0.0000(17) 0.0071(19) -0.0014(18)
C5B 0.027(3) 0.029(3) 0.018(2) 0.0023(19) 0.009(2) -0.001(2)
F3B 0.067(3) 0.0208(15) 0.0312(18) 0.0074(13) 0.0166(17) 0.0140(16)
F2B 0.137(5) 0.034(2) 0.026(2) 0.0008(16) 0.037(3) 0.010(2)
C11B 0.027(3) 0.025(2) 0.026(3) 0.007(2) 0.012(2) 0.007(2)
C8B 0.036(3) 0.019(2) 0.026(3) 0.001(2) 0.012(2) 0.000(2)
C9B 0.049(4) 0.019(2) 0.024(3) 0.002(2) 0.017(2) 0.002(2)
F1B 0.042(2) 0.058(3) 0.071(3) 0.032(2) 0.021(2) -0.002(2)
C16B 0.029(3) 0.036(3) 0.025(3) 0.001(2) 0.010(2) 0.005(2)
C14B 0.055(5) 0.057(4) 0.040(4) 0.025(3) 0.020(3) 0.004(4)
C12B 0.047(4) 0.034(3) 0.032(3) 0.008(3) 0.009(3) -0.011(3)
O10B 0.059(3) 0.051(3) 0.027(2) 0.012(2) -0.005(2) -0.029(3)
C13B 0.054(5) 0.057(4) 0.046(4) 0.018(4) 0.015(4) -0.018(4)
C15B 0.044(4) 0.044(3) 0.031(3) 0.012(3) 0.018(3) 0.011(3)
O2A 0.0215(17) 0.0203(17) 0.0188(18) -0.0026(13) -0.0064(14) 0.0007(13)
F4A 0.0398(18) 0.0199(14) 0.0203(15) 0.0010(12) 0.0158(13) 0.0048(13)
C4A 0.024(3) 0.032(3) 0.011(2) 0.0076(19) 0.0007(19) 0.004(2)
N4A 0.022(2) 0.033(2) 0.015(2) 0.0088(18) -0.0030(17) -0.0068(18)
C10A 0.025(3) 0.032(3) 0.021(3) 0.010(2) 0.006(2) 0.004(2)
N3A 0.0171(19) 0.022(2) 0.0150(19) -0.0005(15) -0.0037(15) -0.0009(15)
N1A 0.031(2) 0.025(2) 0.0086(18) -0.0026(15) 0.0055(17) -0.0083(18)
O10A 0.035(2) 0.046(2) 0.0164(19) 0.0038(17) -0.0013(16) -0.0118(19)
F1A 0.074(3) 0.0172(14) 0.071(3) 0.0229(16) 0.058(2) 0.0145(16)
C11A 0.032(3) 0.032(3) 0.019(2) 0.010(2) 0.008(2) 0.008(2)
C16A 0.049(4) 0.025(3) 0.024(3) 0.010(2) 0.008(3) 0.003(2)
C7A 0.034(3) 0.015(2) 0.019(2) -0.0010(18) 0.020(2) 0.0002(19)
C12A 0.046(4) 0.036(3) 0.019(3) 0.005(2) 0.004(2) -0.008(3)
C5A 0.035(3) 0.041(3) 0.017(2) -0.001(2) 0.009(2) -0.012(3)
C9A 0.057(4) 0.015(2) 0.042(3) 0.012(2) 0.031(3) 0.014(2)
C6A 0.046(3) 0.033(3) 0.007(2) -0.0088(19) 0.006(2) -0.017(2)
F3A 0.056(3) 0.086(4) 0.097(4) 0.048(3) 0.061(3) 0.031(3)
C14A 0.120(8) 0.035(3) 0.033(4) 0.009(3) 0.026(4) -0.018(4)
C2A 0.025(3) 0.016(2) 0.016(2) -0.0007(17) -0.0004(19) -0.0002(18)
C8A 0.040(3) 0.022(2) 0.026(3) 0.004(2) 0.020(2) 0.007(2)
F2A 0.176(7) 0.048(3) 0.030(2) 0.006(2) 0.051(3) 0.010(3)
C15A 0.131(9) 0.033(3) 0.023(3) 0.014(3) 0.015(4) 0.001(4)
C13A 0.091(7) 0.032(3) 0.036(4) 0.011(3) 0.016(4) -0.009(4)
O2C 0.099(4) 0.030(2) 0.029(2) 0.0059(19) 0.041(3) 0.011(2)
O10C 0.044(3) 0.046(3) 0.052(3) -0.027(2) 0.009(2) -0.018(2)
N3C 0.067(4) 0.029(2) 0.035(3) -0.005(2) 0.035(3) -0.008(3)
N4C 0.039(3) 0.040(3) 0.028(2) -0.014(2) 0.020(2) -0.020(2)
N1C 0.030(3) 0.034(3) 0.059(4) 0.018(3) 0.022(3) 0.007(2)
C13C 0.050(4) 0.047(4) 0.035(4) 0.006(3) 0.002(3) 0.002(3)
C10C 0.023(3) 0.047(3) 0.029(3) -0.021(3) 0.005(2) -0.012(2)
F2C 0.067(3) 0.086(4) 0.085(4) 0.025(3) 0.054(3) 0.010(3)
C2C 0.052(4) 0.024(3) 0.047(4) 0.004(3) 0.033(3) 0.011(3)
F1C 0.110(5) 0.046(2) 0.046(3) 0.012(2) 0.035(3) 0.000(3)
C15C 0.018(3) 0.107(7) 0.027(3) -0.017(4) -0.002(2) 0.002(3)
C14C 0.044(4) 0.086(6) 0.024(3) 0.015(3) 0.005(3) 0.028(4)
C4C 0.034(3) 0.024(2) 0.034(3) -0.013(2) 0.022(3) -0.012(2)
F3C 0.155(7) 0.042(3) 0.099(5) 0.018(3) 0.079(5) 0.037(3)
C11C 0.018(2) 0.055(4) 0.022(3) -0.011(3) 0.002(2) -0.002(2)
C5C 0.032(3) 0.025(3) 0.053(4) -0.009(3) 0.015(3) -0.011(2)
C12C 0.040(4) 0.044(4) 0.023(3) -0.006(3) -0.006(3) -0.002(3)
C6C 0.027(3) 0.025(3) 0.083(6) 0.018(3) 0.024(3) 0.000(2)
C9C 0.059(4) 0.039(3) 0.041(4) 0.010(3) 0.031(3) 0.011(3)
C16C 0.029(3) 0.091(6) 0.022(3) -0.027(3) 0.001(2) -0.005(3)
C5D 0.024(3) 0.028(3) 0.032(3) -0.002(2) -0.003(2) 0.001(2)
N1D 0.014(2) 0.034(3) 0.047(3) 0.025(2) -0.006(2) -0.0067(19)
O2D 0.036(2) 0.027(2) 0.0197(19) 0.0019(15) 0.0078(16) -0.0009(16)
C12D 0.033(3) 0.050(4) 0.030(3) 0.015(3) 0.011(3) 0.000(3)
C11D 0.024(3) 0.059(4) 0.025(3) 0.008(3) 0.007(2) -0.004(3)
C4D 0.022(2) 0.024(2) 0.024(3) -0.002(2) 0.005(2) -0.0027(19)
O10D 0.038(2) 0.053(3) 0.026(2) -0.0034(19) 0.0056(19) -0.018(2)
N3D 0.034(3) 0.024(2) 0.023(2) 0.0019(17) 0.012(2) -0.0037(19)
C14D 0.024(3) 0.095(6) 0.041(4) 0.043(4) 0.005(3) 0.000(3)
C16D 0.033(4) 0.093(6) 0.035(4) 0.007(4) 0.007(3) -0.032(4)
C6D 0.028(3) 0.029(3) 0.050(4) 0.018(3) -0.017(3) -0.010(2)
C10D 0.023(3) 0.046(3) 0.021(3) -0.004(2) 0.006(2) -0.005(2)
C13D 0.043(4) 0.051(4) 0.047(4) 0.022(3) 0.017(3) -0.005(3)
C15D 0.023(3) 0.112(7) 0.026(3) 0.019(4) 0.007(2) -0.008(4)
N4D 0.025(2) 0.042(3) 0.029(3) 0.005(2) 0.010(2) -0.012(2)
C2D 0.021(2) 0.024(2) 0.028(3) -0.001(2) 0.007(2) 0.004(2)
F3D 0.089(4) 0.079(4) 0.112(5) 0.064(4) 0.071(4) 0.035(3)
F1D 0.125(4) 0.103(4) 0.095(4) 0.007(3) 0.026(3) 0.047(3)
F2D 0.244(10) 0.048(3) 0.070(4) 0.005(3) 0.099(6) -0.025(4)
C7D 0.008(5) 0.051(8) 0.025(7) 0.009(6) -0.009(4) -0.002(5)
C8D 0.026(6) 0.026(6) 0.027(7) 0.005(5) -0.002(5) 0.006(5)
F4D 0.031(3) 0.032(3) 0.023(3) 0.004(3) 0.013(3) 0.006(3)
C7C 0.014(3) 0.027(4) 0.033(4) -0.005(3) 0.003(3) -0.005(2)
C8C 0.029(3) 0.025(3) 0.039(4) -0.003(3) 0.017(3) 0.000(3)
F4C 0.032(3) 0.019(2) 0.023(2) -0.0009(18) 0.009(2) 0.0012(18)
C7DD 0.013(5) 0.023(5) 0.025(6) 0.012(5) 0.005(4) 0.004(4)
C8DD 0.029(5) 0.037(5) 0.027(6) 0.007(4) 0.003(4) 0.008(4)
F4DD 0.048(4) 0.017(3) 0.025(3) 0.003(2) 0.016(3) 0.001(2)
C7CC 0.037(13) 0.016(9) 0.025(11) -0.012(9) 0.001(9) -0.009(8)
F4CC 0.093(13) 0.065(10) 0.115(17) -0.027(10) -0.004(11) 0.005(9)

loop_
_atom_type_symbol
_atom_type_description
_atom_type_scat_dispersion_real
_atom_type_scat_dispersion_imag
_atom_type_scat_source
C C 0.0033 0.0016 'International Tables Vol C Tables 4.2.6.8 and 6.1.1.4'
H H 0.0000 0.0000 'International Tables Vol C Tables 4.2.6.8 and 6.1.1.4'
N N 0.0061 0.0033 'International Tables Vol C Tables 4.2.6.8 and 6.1.1.4'
O O 0.0106 0.0060 'International Tables Vol C Tables 4.2.6.8 and 6.1.1.4'
F F 0.0171 0.0103 'International Tables Vol C Tables 4.2.6.8 and 6.1.1.4'

loop_
_geom_angle_atom_site_label_1
_geom_angle_atom_site_label_2
_geom_angle_atom_site_label_3
_geom_angle
C6B N1B C7B 118.9(4)
C6B N1B C2B 119.9(4)
C7B N1B C2B 121.1(4)
N3B C4B N4B 115.0(5)
N3B C4B C5B 122.2(5)
N4B C4B C5B 122.7(5)
C5B C6B N1B 120.8(5)
C5B C6B H6B 119.6
N1B C6B H6B 119.6
C4B N3B C2B 121.3(5)
O10B C10B N4B 121.4(5)
O10B C10B C11B 120.8(5)
N4B C10B C11B 117.8(5)
C4B N4B C10B 126.1(5)
C4B N4B H4B 116.9
C10B N4B H4B 116.9
O2B C2B N3B 121.5(5)
O2B C2B N1B 120.0(4)
N3B C2B N1B 118.5(5)
C8B C7B F4B 120.4(5)
C8B C7B N1B 129.6(5)
F4B C7B N1B 110.0(4)
C6B C5B C4B 117.2(5)
C6B C5B H5B 121.4
C4B C5B H5B 121.4
C12B C11B C16B 120.1(5)
C12B C11B C10B 124.8(5)
C16B C11B C10B 115.0(5)
C7B C8B C9B 121.0(5)
C7B C8B H8B 119.5
C9B C8B H8B 119.5
F3B C9B F2B 107.7(5)
F3B C9B F1B 104.1(5)
F2B C9B F1B 105.7(5)
F3B C9B C8B 114.8(5)
F2B C9B C8B 110.5(5)
F1B C9B C8B 113.4(5)
C15B C16B C11B 119.4(6)
C15B C16B H16B 120.3
C11B C16B H16B 120.3
C15B C14B C13B 121.6(6)
C15B C14B H14B 119.2
C13B C14B H14B 119.2
C11B C12B C13B 119.8(7)
C11B C12B H12B 120.1
C13B C12B H12B 120.1
C12B C13B C14B 118.9(7)
C12B C13B H13B 120.6
C14B C13B H13B 120.6
C14B C15B C16B 120.0(6)
C14B C15B H15B 120.0
C16B C15B H15B 120.0
N3A C4A N4A 114.4(5)
N3A C4A C5A 124.4(5)
N4A C4A C5A 121.2(5)
C10A N4A C4A 127.5(5)
C10A N4A H4A 116.3
C4A N4A H4A 116.3
O10A C10A N4A 122.9(5)
O10A C10A C11A 121.2(5)
N4A C10A C11A 115.8(5)
C4A N3A C2A 120.2(5)
C6A N1A C7A 117.3(5)
C6A N1A C2A 121.9(4)
C7A N1A C2A 120.7(4)
C12A C11A C16A 120.2(5)
C12A C11A C10A 125.1(5)
C16A C11A C10A 114.5(5)
C11A C16A C15A 121.0(6)
C11A C16A H16A 119.5
C15A C16A H16A 119.5
C8A C7A F4A 122.8(4)
C8A C7A N1A 126.6(4)
F4A C7A N1A 110.5(4)
C11A C12A C13A 117.4(6)
C11A C12A H12A 121.3
C13A C12A H12A 121.3
C6A C5A C4A 117.0(5)
C6A C5A H5A 121.5
C4A C5A H5A 121.5
F1A C9A F3A 107.0(5)
F1A C9A F2A 105.2(6)
F3A C9A F2A 104.7(6)
F1A C9A C8A 112.7(4)
F3A C9A C8A 115.2(6)
F2A C9A C8A 111.1(6)
C5A C6A N1A 119.1(5)
C5A C6A H6A 120.4
N1A C6A H6A 120.4
C13A C14A C15A 119.6(6)
C13A C14A H14A 120.2
C15A C14A H14A 120.2
O2A C2A N3A 124.2(5)
O2A C2A N1A 119.3(5)
N3A C2A N1A 116.5(4)
C7A C8A C9A 122.6(5)
C7A C8A H8A 118.7
C9A C8A H8A 118.7
C14A C15A C16A 118.3(7)
C14A C15A H15A 120.9
C16A C15A H15A 120.9
C14A C13A C12A 123.5(7)
C14A C13A H13A 118.3
C12A C13A H13A 118.3
C4C N3C C2C 121.2(6)
C10C N4C C4C 127.7(5)
C10C N4C H4C 116.2
C4C N4C H4C 116.2
C7CC N1C C6C 94.3(11)
C7CC N1C C2C 143.3(12)
C6C N1C C2C 119.1(6)
C7CC N1C C7C 34.8(10)
C6C N1C C7C 124.9(6)
C2C N1C C7C 116.0(7)
C14C C13C C12C 118.2(8)
C14C C13C H13C 120.9
C12C C13C H13C 120.9
O10C C10C N4C 121.1(6)
O10C C10C C11C 120.6(6)
N4C C10C C11C 118.3(5)
O2C C2C N3C 124.3(7)
O2C C2C N1C 116.7(6)
N3C C2C N1C 118.8(7)
C14C C15C C16C 122.5(6)
C14C C15C H15C 118.8
C16C C15C H15C 118.8
C13C C14C C15C 119.9(7)
C13C C14C H14C 120.0
C15C C14C H14C 120.0
N3C C4C N4C 114.1(5)
N3C C4C C5C 121.7(6)
N4C C4C C5C 124.1(6)
C16C C11C C12C 119.5(7)
C16C C11C C10C 116.8(6)
C12C C11C C10C 123.7(5)
C6C C5C C4C 115.7(6)
C6C C5C H5C 122.1
C4C C5C H5C 122.1
C11C C12C C13C 121.1(6)
C11C C12C H12C 119.5
C13C C12C H12C 119.5
C5C C6C N1C 122.6(6)
C5C C6C C7CC 162.8(9)
N1C C6C C7CC 42.2(7)
C5C C6C H6C 118.7
N1C C6C H6C 118.7
C7CC C6C H6C 77.1
F2C C9C F3C 109.2(7)
F2C C9C F1C 104.1(6)
F3C C9C F1C 105.3(7)
F2C C9C C8C 112.7(7)
F3C C9C C8C 107.8(6)
F1C C9C C8C 117.3(6)
F2C C9C C8CC 106.3(9)
F3C C9C C8CC 138.1(9)
F1C C9C C8CC 86.5(9)
C8C C9C C8CC 36.0(9)
C11C C16C C15C 118.8(7)
C11C C16C H16C 120.6
C15C C16C H16C 120.6
C6D C5D C4D 117.8(6)
C6D C5D H5D 121.1
C4D C5D H5D 121.1
C6D N1D C7DD 109.3(7)
C6D N1D C2D 121.8(5)
C7DD N1D C2D 126.7(7)
C6D N1D C7D 127.0(6)
C7DD N1D C7D 29.8(6)
C2D N1D C7D 110.4(7)
C11D C12D C13D 119.3(7)
C11D C12D H12D 120.3
C13D C12D H12D 120.3
C12D C11D C16D 118.2(6)
C12D C11D C10D 124.8(6)
C16D C11D C10D 116.9(6)
N3D C4D N4D 113.9(5)
N3D C4D C5D 123.3(5)
N4D C4D C5D 122.8(5)
C4D N3D C2D 119.6(5)
C13D C14D C15D 120.2(6)
C13D C14D H14D 119.9
C15D C14D H14D 119.9
C15D C16D C11D 124.1(7)
C15D C16D H16D 117.9
C11D C16D H16D 117.9
C5D C6D N1D 120.5(6)
C5D C6D H6D 119.7
N1D C6D H6D 119.7
O10D C10D N4D 122.3(6)
O10D C10D C11D 120.1(6)
N4D C10D C11D 117.6(5)
C14D C13D C12D 120.8(8)
C14D C13D H13D 119.6
C12D C13D H13D 119.6
C16D C15D C14D 117.0(7)
C16D C15D H15D 121.5
C14D C15D H15D 121.5
C4D N4D C10D 126.4(5)
C4D N4D H4D 116.8
C10D N4D H4D 116.8
O2D C2D N3D 122.9(5)
O2D C2D N1D 120.4(5)
N3D C2D N1D 116.7(5)
F3D C9D F1D 105.1(10)
F3D C9D F2D 108.9(10)
F1D C9D F2D 112.6(9)
F3D C9D C8DD 108.0(10)
F1D C9D C8DD 113.3(10)
F2D C9D C8DD 108.7(9)
F3D C9D C8D 154.3(11)
F1D C9D C8D 87.5(9)
F2D C9D C8D 85.7(9)
C8DD C9D C8D 46.4(7)
C8D C7D F4D 125.0(13)
C8D C7D N1D 115.8(14)
F4D C7D N1D 119.0(10)
C7D C8D C9D 102.7(12)
C7D C8D H8D 128.6
C9D C8D H8D 128.6
C8C C7C F4C 120.8(7)
C8C C7C N1C 125.0(8)
F4C C7C N1C 114.1(6)
C7C C8C C9C 120.2(7)
C7C C8C H8C 119.9
C9C C8C H8C 119.9
F4DD C7DD C8DD 120.1(9)
F4DD C7DD N1D 120.0(11)
C8DD C7DD N1D 119.6(11)
C7DD C8DD C9D 116.2(10)
C7DD C8DD H8DD 121.9
C9D C8DD H8DD 121.9
N1C C7CC F4CC 133(2)
N1C C7CC C8CC 112.2(19)
F4CC C7CC C8CC 115(2)
N1C C7CC C6C 43.5(8)
F4CC C7CC C6C 90.9(16)
C8CC C7CC C6C 152.9(18)
C7CC C8CC C9C 111.7(17)
C7CC C8CC H8CC 124.1
C9C C8CC H8CC 124.1

loop_
_geom_bond_atom_site_label_1
_geom_bond_atom_site_label_2
_geom_bond_distance
O2B C2B 1.232(7)
F4B C7B 1.342(6)
N1B C6B 1.387(7)
N1B C7B 1.416(6)
N1B C2B 1.417(7)
C4B N3B 1.325(7)
C4B N4B 1.382(7)
C4B C5B 1.428(8)
C6B C5B 1.366(7)
C6B H6B 0.9300
N3B C2B 1.362(7)
C10B O10B 1.221(8)
C10B N4B 1.400(7)
C10B C11B 1.494(7)
N4B H4B 0.8600
C7B C8B 1.317(7)
C5B H5B 0.9300
F3B C9B 1.319(7)
F2B C9B 1.344(7)
C11B C12B 1.413(9)
C11B C16B 1.419(8)
C8B C9B 1.490(7)
C8B H8B 0.9300
C9B F1B 1.361(8)
C16B C15B 1.418(8)
C16B H16B 0.9300
C14B C15B 1.374(12)
C14B C13B 1.421(12)
C14B H14B 0.9300
C12B C13B 1.413(8)
C12B H12B 0.9300
C13B H13B 0.9300
C15B H15B 0.9300
O2A C2A 1.240(6)
F4A C7A 1.339(5)
C4A N3A 1.311(7)
C4A N4A 1.395(6)
C4A C5A 1.404(8)
N4A C10A 1.392(7)
N4A H4A 0.8600
C10A O10A 1.207(7)
C10A C11A 1.489(7)
N3A C2A 1.373(7)
N1A C6A 1.379(6)
N1A C7A 1.420(6)
N1A C2A 1.420(7)
F1A C9A 1.340(6)
C11A C12A 1.381(9)
C11A C16A 1.401(8)
C16A C15A 1.403(8)
C16A H16A 0.9300
C7A C8A 1.316(7)
C12A C13A 1.382(8)
C12A H12A 0.9300
C5A C6A 1.364(7)
C5A H5A 0.9300
C9A F3A 1.352(9)
C9A F2A 1.369(9)
C9A C8A 1.460(7)
C6A H6A 0.9300
C14A C13A 1.376(11)
C14A C15A 1.377(12)
C14A H14A 0.9300
C8A H8A 0.9300
C15A H15A 0.9300
C13A H13A 0.9300
O2C C2C 1.220(10)
O10C C10C 1.250(7)
N3C C4C 1.306(9)
N3C C2C 1.374(8)
N4C C10C 1.387(8)
N4C C4C 1.401(8)
N4C H4C 0.8600
N1C C7CC 1.34(2)
N1C C6C 1.370(11)
N1C C2C 1.404(9)
N1C C7C 1.424(10)
C13C C14C 1.383(10)
C13C C12C 1.433(10)
C13C H13C 0.9300
C10C C11C 1.520(10)
F2C C9C 1.283(10)
F1C C9C 1.369(10)
C15C C14C 1.389(13)
C15C C16C 1.394(13)
C15C H15C 0.9300
C14C H14C 0.9300
C4C C5C 1.460(8)
F3C C9C 1.340(8)
C11C C16C 1.392(8)
C11C C12C 1.401(9)
C5C C6C 1.355(10)
C5C H5C 0.9300
C12C H12C 0.9300
C6C C7CC 1.98(3)
C6C H6C 0.9300
C9C C8C 1.498(9)
C9C C8CC 1.69(2)
C16C H16C 0.9300
C5D C6D 1.292(9)
C5D C4D 1.445(8)
C5D H5D 0.9300
N1D C6D 1.377(9)
N1D C7DD 1.397(11)
N1D C2D 1.429(7)
N1D C7D 1.565(15)
O2D C2D 1.227(7)
C12D C11D 1.369(10)
C12D C13D 1.400(8)
C12D H12D 0.9300
C11D C16D 1.383(10)
C11D C10D 1.496(8)
C4D N3D 1.321(7)
C4D N4D 1.386(7)
O10D C10D 1.228(8)
N3D C2D 1.368(7)
C14D C13D 1.370(11)
C14D C15D 1.405(13)
C14D H14D 0.9300
C16D C15D 1.357(9)
C16D H16D 0.9300
C6D H6D 0.9300
C10D N4D 1.400(8)
C13D H13D 0.9300
C15D H15D 0.9300
N4D H4D 0.8600
F3D C9D 1.172(13)
C9D F1D 1.308(13)
C9D F2D 1.469(15)
C9D C8DD 1.540(16)
C9D C8D 1.61(2)
C7D C8D 1.30(2)
C7D F4D 1.329(18)
C8D H8D 0.9300
C7C C8C 1.312(11)
C7C F4C 1.363(9)
C8C H8C 0.9300
C7DD F4DD 1.315(15)
C7DD C8DD 1.376(16)
C8DD H8DD 0.9300
C7CC F4CC 1.34(3)
C7CC C8CC 1.41(3)
C8CC H8CC 0.9300
